data_4312264
loop_
_publ_author_name
'Francesco Tisato'
'Fiorenzo Refosco'
'Marina Porchia'
'Cristina Bolzati'
'Giuliano Bandoli'
'Alessandro Dolmella'
'Adriano Duatti'
'Alessandra Boschi'
'Christian M. Jung'
'Hans-Juergen Pietzsch'
'Werner Kraus'

_publ_section_title
;
 The Crucial Role of the Diphosphine Heteroatom X in the Stereochemistry
 and Stabilization of the Substitution-Inert [M(N)(PXP)]2+ Metal Fragments
 (M = Tc, Re; PXP = Diphosphine Ligand)
;
_journal_name_full 'Inorganic Chemistry'
_journal_page_first 8617
_journal_page_last 8625
_journal_paper_doi 10.1021/ic049139r
_journal_volume 43
_journal_year 2004
_chemical_formula_sum 'C29 H31 Cl4 N2 P2 Tc'
_chemical_formula_weight 709.30
_chemical_name_systematic
; 
 ? 
;
_space_group_IT_number 14
_symmetry_cell_setting monoclinic
_symmetry_space_group_name_Hall '-P 2yn'
_symmetry_space_group_name_H-M 'P 1 21/n 1'
_atom_sites_solution_hydrogens geom
_atom_sites_solution_primary heavy
_atom_sites_solution_secondary difmap
_audit_creation_method SHELXL-97
_cell_angle_alpha 90.00
_cell_angle_beta 109.65(1)
_cell_angle_gamma 90.00
_cell_formula_units_Z 4
_cell_length_a 12.310(2)
_cell_length_b 17.708(3)
_cell_length_c 15.197(2)
_cell_measurement_reflns_used 25
_cell_measurement_temperature 293(2)
_cell_measurement_theta_max 13.5
_cell_measurement_theta_min 7.5
_cell_volume 3119.8(9)
_computing_cell_refinement 'P3/P4 vers.4.27 (Nicolet, 1991)'
_computing_data_collection 'P3/P4 vers.4.27 (Nicolet, 1991)'
_computing_data_reduction 'P3/P4 vers.4.27 (Nicolet, 1991)'
_computing_molecular_graphics 'SHELXTL/NT vers.5.10 (Bruker, 1999)'
_computing_publication_material 'SHELXTL/NT vers.5.10 (Bruker, 1999)'
_computing_structure_refinement 'SHELXL-97 (Sheldrick, 1997)'
_computing_structure_solution 'SHELXTL/NT vers.5.10 (Bruker, 1999)'
_diffrn_ambient_temperature 293(2)
_diffrn_measured_fraction_theta_full 0.991
_diffrn_measured_fraction_theta_max 0.991
_diffrn_measurement_device_type 'Nicolet R3m/V diffractometer'
_diffrn_measurement_method omega-2theta
_diffrn_radiation_monochromator graphite
_diffrn_radiation_source 'fine-focus sealed tube'
_diffrn_radiation_type MoK\a
_diffrn_radiation_wavelength 0.71073
_diffrn_reflns_av_R_equivalents 0.0000
_diffrn_reflns_av_sigmaI/netI 0.0652
_diffrn_reflns_limit_h_max 13
_diffrn_reflns_limit_h_min -14
_diffrn_reflns_limit_k_max 21
_diffrn_reflns_limit_k_min 0
_diffrn_reflns_limit_l_max 18
_diffrn_reflns_limit_l_min 0
_diffrn_reflns_number 5485
_diffrn_reflns_theta_full 25.07
_diffrn_reflns_theta_max 25.07
_diffrn_reflns_theta_min 3.62
_diffrn_standards_decay_% 'no decay'
_diffrn_standards_interval_count 200
_diffrn_standards_number 3
_exptl_absorpt_coefficient_mu 0.929
_exptl_absorpt_correction_T_max 0.583
_exptl_absorpt_correction_T_min 0.341
_exptl_absorpt_correction_type psi-scan
_exptl_crystal_colour orange
_exptl_crystal_density_diffrn 1.510
_exptl_crystal_density_method 'not measured'
_exptl_crystal_description parallelepipeds
_exptl_crystal_F_000 1440
_exptl_crystal_size_max 0.24
_exptl_crystal_size_mid 0.16
_exptl_crystal_size_min 0.08
_refine_diff_density_max 0.543
_refine_diff_density_min -0.537
_refine_diff_density_rms 0.060
_refine_ls_extinction_coef 0.00000(15)
_refine_ls_extinction_expression Fc^*^=kFc[1+0.001xFc^2^\l^3^/sin(2\q)]^-1/4^
_refine_ls_extinction_method SHELXL
_refine_ls_goodness_of_fit_ref 0.823
_refine_ls_hydrogen_treatment 'riding model'
_refine_ls_matrix_type full
_refine_ls_number_parameters 344
_refine_ls_number_reflns 5485
_refine_ls_number_restraints 0
_refine_ls_restrained_S_all 0.823
_refine_ls_R_factor_all 0.0582
_refine_ls_R_factor_gt 0.0342
_refine_ls_shift/su_max 1.741
_refine_ls_shift/su_mean 0.005
_refine_ls_structure_factor_coef Fsqd
_refine_ls_weighting_details 'calc w=1/[\s^2^(Fo^2^)+(0.0294P)^2^+0.0000P] where P=(Fo^2^+2Fc^2^)/3'
_refine_ls_weighting_scheme calc
_refine_ls_wR_factor_gt 0.0666
_refine_ls_wR_factor_ref 0.0747
_reflns_number_gt 3753
_reflns_number_total 5485
_reflns_threshold_expression >2sigma(I)
_cod_data_source_file ic049139rsi20040701_071623.cif
_cod_data_source_block 1.CH2Cl2
_cod_original_cell_volume 3119.8(8)
_cod_database_code 4312264

loop_
_symmetry_equiv_pos_as_xyz
'x, y, z'
'-x+1/2, y+1/2, -z+1/2'
'-x, -y, -z'
'x-1/2, -y-1/2, z-1/2'

loop_
_atom_site_label
_atom_site_type_symbol
_atom_site_fract_x
_atom_site_fract_y
_atom_site_fract_z
_atom_site_U_iso_or_equiv
_atom_site_adp_type
_atom_site_occupancy
_atom_site_symmetry_multiplicity
_atom_site_calc_flag
_atom_site_refinement_flags
_atom_site_disorder_assembly
_atom_site_disorder_group
Tc Tc 0.14195(2) 0.133456(16) 0.91190(2) 0.03412(10) Uani 1 1 d . . .
Cl1 Cl 0.34948(8) 0.13604(6) 0.95119(7) 0.0585(3) Uani 1 1 d . . .
Cl2 Cl 0.16272(7) 0.01546(5) 1.02379(7) 0.0477(2) Uani 1 1 d . . .
P1 P 0.09445(8) 0.04675(5) 0.78096(6) 0.0417(2) Uani 1 1 d . . .
P2 P 0.13659(8) 0.20438(5) 1.04722(6) 0.0382(2) Uani 1 1 d . . .
N1 N 0.1059(3) 0.20379(16) 0.8403(2) 0.0469(8) Uani 1 1 d . . .
N2 N -0.0363(2) 0.11186(15) 0.89822(18) 0.0360(7) Uani 1 1 d . . .
C1 C -0.0592(3) 0.0304(2) 0.7628(3) 0.0541(11) Uani 1 1 d . . .
H1A H -0.1009 0.0244 0.6966 0.065 Uiso 1 1 calc R . .
H1B H -0.0675 -0.0159 0.7940 0.065 Uiso 1 1 calc R . .
C2 C -0.1106(3) 0.0950(2) 0.8002(2) 0.0482(10) Uani 1 1 d . . .
H2A H -0.1161 0.1394 0.7615 0.058 Uiso 1 1 calc R . .
H2B H -0.1877 0.0818 0.7986 0.058 Uiso 1 1 calc R . .
C3 C -0.0877(3) 0.1726(2) 0.9392(3) 0.0468(10) Uani 1 1 d . . .
H3A H -0.1649 0.1582 0.9363 0.056 Uiso 1 1 calc R . .
H3B H -0.0931 0.2189 0.9039 0.056 Uiso 1 1 calc R . .
C4 C -0.0125(3) 0.1856(2) 1.0408(3) 0.0486(10) Uani 1 1 d . . .
H4A H -0.0147 0.1413 1.0778 0.058 Uiso 1 1 calc R . .
H4B H -0.0419 0.2282 1.0661 0.058 Uiso 1 1 calc R . .
C5 C 0.1590(3) -0.04509(19) 0.7829(2) 0.0441(9) Uani 1 1 d . . .
C6 C 0.2650(4) -0.0602(2) 0.8485(3) 0.0596(11) Uani 1 1 d . . .
H6A H 0.3014 -0.0237 0.8924 0.071 Uiso 1 1 calc R . .
C7 C 0.3179(4) -0.1295(3) 0.8496(3) 0.0785(14) Uani 1 1 d . . .
H7A H 0.3897 -0.1394 0.8939 0.094 Uiso 1 1 calc R . .
C8 C 0.2634(5) -0.1831(3) 0.7849(4) 0.0781(15) Uani 1 1 d . . .
H8A H 0.2987 -0.2297 0.7854 0.094 Uiso 1 1 calc R . .
C9 C 0.1583(5) -0.1693(3) 0.7200(3) 0.0761(15) Uani 1 1 d . . .
H9A H 0.1220 -0.2064 0.6767 0.091 Uiso 1 1 calc R . .
C10 C 0.1050(4) -0.0997(2) 0.7182(3) 0.0653(12) Uani 1 1 d . . .
H10A H 0.0334 -0.0901 0.6735 0.078 Uiso 1 1 calc R . .
C11 C 0.1024(4) 0.0919(2) 0.6766(2) 0.0490(10) Uani 1 1 d . . .
C12 C 0.2069(4) 0.0931(2) 0.6626(3) 0.0694(13) Uani 1 1 d . . .
H12A H 0.2688 0.0660 0.7023 0.083 Uiso 1 1 calc R . .
C13 C 0.2208(5) 0.1344(3) 0.5899(4) 0.0929(17) Uani 1 1 d . . .
H13A H 0.2919 0.1344 0.5809 0.111 Uiso 1 1 calc R . .
C14 C 0.1323(7) 0.1749(3) 0.5316(4) 0.0957(19) Uani 1 1 d . . .
H14A H 0.1418 0.2016 0.4819 0.115 Uiso 1 1 calc R . .
C15 C 0.0305(6) 0.1761(3) 0.5463(3) 0.0974(19) Uani 1 1 d . . .
H15A H -0.0297 0.2053 0.5082 0.117 Uiso 1 1 calc R . .
C16 C 0.0147(4) 0.1342(3) 0.6176(3) 0.0772(14) Uani 1 1 d . . .
H16A H -0.0569 0.1348 0.6258 0.093 Uiso 1 1 calc R . .
C17 C 0.1501(3) 0.30660(19) 1.0391(2) 0.0406(9) Uani 1 1 d . . .
C18 C 0.1137(4) 0.3556(2) 1.0937(3) 0.0585(11) Uani 1 1 d . . .
H18A H 0.0821 0.3366 1.1369 0.070 Uiso 1 1 calc R . .
C19 C 0.1236(4) 0.4327(2) 1.0850(3) 0.0715(14) Uani 1 1 d . . .
H19A H 0.0983 0.4656 1.1217 0.086 Uiso 1 1 calc R . .
C20 C 0.1707(4) 0.4603(2) 1.0225(3) 0.0744(14) Uani 1 1 d . . .
H20A H 0.1760 0.5122 1.0161 0.089 Uiso 1 1 calc R . .
C21 C 0.2100(4) 0.4134(2) 0.9692(3) 0.0665(13) Uani 1 1 d . . .
H21A H 0.2436 0.4329 0.9276 0.080 Uiso 1 1 calc R . .
C22 C 0.1995(3) 0.3361(2) 0.9775(3) 0.0537(10) Uani 1 1 d . . .
H22A H 0.2261 0.3037 0.9411 0.064 Uiso 1 1 calc R . .
C23 C 0.2263(3) 0.18126(19) 1.1657(2) 0.0421(9) Uani 1 1 d . . .
C24 C 0.1826(4) 0.1669(2) 1.2361(3) 0.0587(11) Uani 1 1 d . . .
H24A H 0.1040 0.1719 1.2255 0.070 Uiso 1 1 calc R . .
C25 C 0.2568(5) 0.1448(2) 1.3235(3) 0.0686(13) Uani 1 1 d . . .
H25A H 0.2272 0.1340 1.3709 0.082 Uiso 1 1 calc R . .
C26 C 0.3724(4) 0.1388(2) 1.3406(3) 0.0667(13) Uani 1 1 d . . .
H26A H 0.4212 0.1238 1.3992 0.080 Uiso 1 1 calc R . .
C27 C 0.4158(4) 0.1546(2) 1.2724(3) 0.0649(12) Uani 1 1 d . . .
H27A H 0.4949 0.1517 1.2845 0.078 Uiso 1 1 calc R . .
C28 C 0.3434(4) 0.1750(2) 1.1845(3) 0.0561(11) Uani 1 1 d . . .
H28A H 0.3742 0.1847 1.1375 0.067 Uiso 1 1 calc R . .
Cl3 Cl 0.58590(13) 0.16800(10) 0.83975(12) 0.1151(5) Uani 1 1 d . . .
Cl4 Cl 0.51128(18) 0.01948(11) 0.77520(15) 0.1528(8) Uani 1 1 d . . .
C29 C 0.5646(4) 0.0764(3) 0.8714(4) 0.1011(19) Uani 1 1 d . . .
H29A H 0.6373 0.0560 0.9121 0.121 Uiso 1 1 calc R . .
H29B H 0.5110 0.0770 0.9058 0.121 Uiso 1 1 calc R . .

loop_
_atom_site_aniso_label
_atom_site_aniso_U_11
_atom_site_aniso_U_22
_atom_site_aniso_U_33
_atom_site_aniso_U_23
_atom_site_aniso_U_13
_atom_site_aniso_U_12
Tc 0.03471(17) 0.02879(16) 0.03927(17) 0.00119(14) 0.01296(12) -0.00207(14)
Cl1 0.0377(5) 0.0676(7) 0.0747(7) -0.0173(6) 0.0246(5) -0.0079(5)
Cl2 0.0396(5) 0.0416(5) 0.0600(6) 0.0178(5) 0.0143(4) 0.0043(4)
P1 0.0479(6) 0.0358(5) 0.0389(5) -0.0016(4) 0.0112(5) -0.0028(5)
P2 0.0412(5) 0.0314(5) 0.0434(6) -0.0003(4) 0.0161(4) 0.0006(4)
N1 0.059(2) 0.0364(18) 0.0481(18) 0.0039(15) 0.0208(16) -0.0049(15)
N2 0.0278(15) 0.0383(17) 0.0395(16) -0.0033(13) 0.0084(13) -0.0033(12)
C1 0.056(3) 0.049(2) 0.049(2) -0.005(2) 0.006(2) -0.012(2)
C2 0.037(2) 0.051(2) 0.051(2) 0.0039(19) 0.0069(18) -0.0026(18)
C3 0.039(2) 0.039(2) 0.066(3) 0.0041(19) 0.022(2) 0.0062(17)
C4 0.053(2) 0.040(2) 0.061(3) -0.0040(19) 0.030(2) 0.0007(18)
C5 0.061(3) 0.034(2) 0.039(2) -0.0023(17) 0.0185(19) -0.0028(18)
C6 0.072(3) 0.045(3) 0.058(3) -0.005(2) 0.017(2) 0.010(2)
C7 0.096(4) 0.066(3) 0.067(3) -0.002(3) 0.019(3) 0.028(3)
C8 0.124(5) 0.046(3) 0.077(3) 0.006(3) 0.051(3) 0.028(3)
C9 0.124(5) 0.042(3) 0.070(3) -0.021(2) 0.042(3) -0.008(3)
C10 0.080(3) 0.054(3) 0.058(3) -0.014(2) 0.019(2) -0.004(2)
C11 0.071(3) 0.038(2) 0.037(2) -0.0020(18) 0.017(2) 0.000(2)
C12 0.088(4) 0.056(3) 0.074(3) 0.015(2) 0.040(3) 0.011(3)
C13 0.131(5) 0.073(4) 0.104(4) 0.017(3) 0.078(4) 0.011(4)
C14 0.176(6) 0.064(3) 0.067(4) 0.015(3) 0.068(4) 0.017(4)
C15 0.136(5) 0.100(4) 0.050(3) 0.024(3) 0.023(3) 0.020(4)
C16 0.079(3) 0.096(4) 0.050(3) 0.020(3) 0.013(2) 0.009(3)
C17 0.045(2) 0.032(2) 0.038(2) -0.0016(17) 0.0050(17) 0.0011(17)
C18 0.079(3) 0.045(3) 0.048(2) -0.004(2) 0.017(2) 0.007(2)
C19 0.100(4) 0.038(3) 0.070(3) -0.012(2) 0.022(3) 0.015(2)
C20 0.103(4) 0.029(2) 0.076(3) 0.001(2) 0.010(3) -0.002(2)
C21 0.090(3) 0.041(3) 0.067(3) -0.002(2) 0.024(3) -0.016(2)
C22 0.063(3) 0.035(2) 0.065(3) -0.006(2) 0.025(2) -0.0072(19)
C23 0.054(2) 0.028(2) 0.044(2) -0.0013(16) 0.0159(19) 0.0002(17)
C24 0.076(3) 0.049(3) 0.056(3) 0.000(2) 0.029(2) -0.004(2)
C25 0.113(4) 0.050(3) 0.045(3) 0.004(2) 0.029(3) -0.011(3)
C26 0.094(4) 0.036(2) 0.049(3) 0.001(2) -0.004(3) -0.009(3)
C27 0.063(3) 0.059(3) 0.059(3) -0.004(2) 0.003(2) 0.003(2)
C28 0.057(3) 0.058(3) 0.052(3) -0.007(2) 0.017(2) -0.001(2)
Cl3 0.1014(11) 0.1173(13) 0.1319(13) -0.0225(11) 0.0463(10) -0.0063(10)
Cl4 0.1821(19) 0.1141(14) 0.190(2) -0.0386(14) 0.0998(16) -0.0063(13)
C29 0.081(4) 0.141(6) 0.097(4) 0.022(4) 0.051(3) 0.053(4)

loop_
_atom_type_symbol
_atom_type_description
_atom_type_scat_dispersion_real
_atom_type_scat_dispersion_imag
_atom_type_scat_source
C C 0.0033 0.0016 'International Tables Vol C Tables 4.2.6.8 and 6.1.1.4'
H H 0.0000 0.0000 'International Tables Vol C Tables 4.2.6.8 and 6.1.1.4'
N N 0.0061 0.0033 'International Tables Vol C Tables 4.2.6.8 and 6.1.1.4'
P P 0.1023 0.0942 'International Tables Vol C Tables 4.2.6.8 and 6.1.1.4'
Cl Cl 0.1484 0.1585 'International Tables Vol C Tables 4.2.6.8 and 6.1.1.4'
Tc Tc -1.4390 0.7593 'International Tables Vol C Tables 4.2.6.8 and 6.1.1.4'

loop_
_geom_angle_atom_site_label_1
_geom_angle_atom_site_label_2
_geom_angle_atom_site_label_3
_geom_angle
_geom_angle_site_symmetry_1
_geom_angle_site_symmetry_3
_geom_angle_publ_flag
N1 Tc N2 91.80(13) . . ?
N1 Tc Cl1 100.36(11) . . ?
N2 Tc Cl1 167.82(8) . . ?
N1 Tc P1 90.00(11) . . ?
N2 Tc P1 81.52(8) . . ?
Cl1 Tc P1 99.08(4) . . ?
N1 Tc P2 95.27(11) . . ?
N2 Tc P2 81.81(7) . . ?
Cl1 Tc P2 96.21(3) . . ?
P1 Tc P2 162.66(4) . . ?
N1 Tc Cl2 170.19(11) . . ?
N2 Tc Cl2 78.39(7) . . ?
Cl1 Tc Cl2 89.46(3) . . ?
P1 Tc Cl2 88.39(3) . . ?
P2 Tc Cl2 83.61(3) . . ?
C11 P1 C5 105.01(17) . . ?
C11 P1 C1 107.09(19) . . ?
C5 P1 C1 106.56(18) . . ?
C11 P1 Tc 111.78(12) . . ?
C5 P1 Tc 125.01(12) . . ?
C1 P1 Tc 100.07(13) . . ?
C23 P2 C17 104.60(16) . . ?
C23 P2 C4 106.02(17) . . ?
C17 P2 C4 106.75(17) . . ?
C23 P2 Tc 122.86(12) . . ?
C17 P2 Tc 115.23(12) . . ?
C4 P2 Tc 99.95(12) . . ?
C3 N2 C2 111.0(3) . . ?
C3 N2 Tc 113.1(2) . . ?
C2 N2 Tc 113.0(2) . . ?
C2 C1 P1 111.3(2) . . ?
N2 C2 C1 109.5(3) . . ?
N2 C3 C4 109.5(3) . . ?
C3 C4 P2 109.6(2) . . ?
C6 C5 C10 119.5(4) . . ?
C6 C5 P1 119.5(3) . . ?
C10 C5 P1 121.0(3) . . ?
C5 C6 C7 120.6(4) . . ?
C8 C7 C6 119.3(4) . . ?
C9 C8 C7 120.8(4) . . ?
C8 C9 C10 120.1(4) . . ?
C5 C10 C9 119.7(4) . . ?
C12 C11 C16 117.5(4) . . ?
C12 C11 P1 118.2(3) . . ?
C16 C11 P1 123.6(3) . . ?
C11 C12 C13 120.4(5) . . ?
C14 C13 C12 120.9(5) . . ?
C15 C14 C13 119.2(5) . . ?
C14 C15 C16 120.6(5) . . ?
C11 C16 C15 121.3(5) . . ?
C18 C17 C22 118.6(4) . . ?
C18 C17 P2 121.9(3) . . ?
C22 C17 P2 119.5(3) . . ?
C17 C18 C19 120.5(4) . . ?
C20 C19 C18 119.6(4) . . ?
C21 C20 C19 121.3(4) . . ?
C20 C21 C22 119.1(4) . . ?
C17 C22 C21 120.9(4) . . ?
C24 C23 C28 118.7(4) . . ?
C24 C23 P2 123.2(3) . . ?
C28 C23 P2 118.0(3) . . ?
C23 C24 C25 119.5(4) . . ?
C26 C25 C24 120.8(4) . . ?
C27 C26 C25 119.8(4) . . ?
C26 C27 C28 120.3(4) . . ?
C23 C28 C27 120.8(4) . . ?
Cl4 C29 Cl3 111.3(3) . . ?

loop_
_geom_bond_atom_site_label_1
_geom_bond_atom_site_label_2
_geom_bond_distance
_geom_bond_site_symmetry_2
_geom_bond_publ_flag
Tc N1 1.614(3) . ?
Tc N2 2.167(3) . ?
Tc Cl1 2.4206(10) . ?
Tc P1 2.4241(10) . ?
Tc P2 2.4294(10) . ?
Tc Cl2 2.6515(10) . ?
P1 C11 1.807(4) . ?
P1 C5 1.806(4) . ?
P1 C1 1.840(4) . ?
P2 C23 1.814(4) . ?
P2 C17 1.826(4) . ?
P2 C4 1.835(4) . ?
N2 C3 1.486(4) . ?
N2 C2 1.493(4) . ?
C1 C2 1.508(5) . ?
C3 C4 1.527(5) . ?
C5 C6 1.376(5) . ?
C5 C10 1.380(5) . ?
C6 C7 1.386(5) . ?
C7 C8 1.370(6) . ?
C8 C9 1.360(6) . ?
C9 C10 1.392(6) . ?
C11 C12 1.374(5) . ?
C11 C16 1.372(5) . ?
C12 C13 1.383(6) . ?
C13 C14 1.357(7) . ?
C14 C15 1.345(7) . ?
C15 C16 1.379(6) . ?
C17 C18 1.376(5) . ?
C17 C22 1.379(5) . ?
C18 C19 1.382(5) . ?
C19 C20 1.358(6) . ?
C20 C21 1.358(6) . ?
C21 C22 1.383(5) . ?
C23 C24 1.374(5) . ?
C23 C28 1.376(5) . ?
C24 C25 1.391(5) . ?
C25 C26 1.362(6) . ?
C26 C27 1.345(6) . ?
C27 C28 1.382(5) . ?
Cl3 C29 1.737(6) . ?
Cl4 C29 1.714(6) . ?
